data_7203794
loop_
_publ_author_name
'Chandrasekhar, Vadapalli'
'Azhakar, Ramachandran'

_publ_section_title
;
 A tubular architecture in a phosphorus based trihydrazide,
 {P(S)[N(CH3)NH2]3}
;
_journal_issue 56
_journal_name_full CrystEngComm
_journal_page_first 346
_journal_paper_doi 10.1039/b504753f
_journal_volume 7
_journal_year 2005
_chemical_formula_sum 'C3 H15 N6 P S'
_chemical_formula_weight 198.24
_chemical_name_systematic
;
?
;
_space_group_IT_number 173
_symmetry_cell_setting hexagonal
_symmetry_space_group_name_Hall 'P 6c'
_symmetry_space_group_name_H-M 'P 63'
_atom_sites_solution_hydrogens geom
_atom_sites_solution_primary direct
_atom_sites_solution_secondary difmap
_audit_creation_method SHELXTL
_cell_angle_alpha 90.00
_cell_angle_beta 90.00
_cell_angle_gamma 120.00
_cell_formula_units_Z 2
_cell_length_a 9.1213(6)
_cell_length_b 9.1213(6)
_cell_length_c 7.1103(9)
_cell_measurement_reflns_used 2404
_cell_measurement_temperature 100(2)
_cell_volume 512.31(8)
_computing_cell_refinement 'Bruker SMART V5.628'
_computing_data_collection 'Bruker SMART V5.628'
_computing_data_reduction 'Bruker SAINT+ V6.45'
_computing_molecular_graphics 'Bruker SHELXTL'
_computing_publication_material 'Bruker SHELXTL'
_computing_structure_refinement 'Bruker SHELXTL'
_computing_structure_solution 'Bruker SAINT+ V6.45'
_diffrn_ambient_temperature 100(2)
_diffrn_measured_fraction_theta_full 0.998
_diffrn_measured_fraction_theta_max 0.998
_diffrn_measurement_device_type 'CCD area detector'
_diffrn_measurement_method 'phi and omega scans'
_diffrn_radiation_monochromator graphite
_diffrn_radiation_source 'fine-focus sealed tube'
_diffrn_radiation_type MoK\a
_diffrn_radiation_wavelength 0.71073
_diffrn_reflns_av_R_equivalents 0.0225
_diffrn_reflns_av_sigmaI/netI 0.0195
_diffrn_reflns_limit_h_max 6
_diffrn_reflns_limit_h_min -12
_diffrn_reflns_limit_k_max 12
_diffrn_reflns_limit_k_min -7
_diffrn_reflns_limit_l_max 9
_diffrn_reflns_limit_l_min -8
_diffrn_reflns_number 3429
_diffrn_reflns_theta_full 28.29
_diffrn_reflns_theta_max 28.29
_diffrn_reflns_theta_min 2.58
_exptl_absorpt_coefficient_mu 0.431
_exptl_absorpt_correction_type 'Bruker SADABS'
_exptl_crystal_colour colorless
_exptl_crystal_density_diffrn 1.285
_exptl_crystal_density_method 'not measured'
_exptl_crystal_description parallelopiped
_exptl_crystal_F_000 212
_exptl_crystal_size_max .2
_exptl_crystal_size_mid .1
_exptl_crystal_size_min .2
_refine_diff_density_max 0.330
_refine_diff_density_min -0.159
_refine_diff_density_rms 0.041
_refine_ls_abs_structure_details 'Flack H D (1983), Acta Cryst. A39, 876-881'
_refine_ls_abs_structure_Flack -0.08(10)
_refine_ls_extinction_method none
_refine_ls_goodness_of_fit_ref 1.074
_refine_ls_hydrogen_treatment mixed
_refine_ls_matrix_type full
_refine_ls_number_parameters 43
_refine_ls_number_reflns 834
_refine_ls_number_restraints 1
_refine_ls_restrained_S_all 1.074
_refine_ls_R_factor_all 0.0215
_refine_ls_R_factor_gt 0.0213
_refine_ls_shift/su_max 0.000
_refine_ls_shift/su_mean 0.000
_refine_ls_structure_factor_coef Fsqd
_refine_ls_weighting_details 'calc w=1/[\s^2^(Fo^2^)+(0.0347P)^2^+0.0539P] where P=(Fo^2^+2Fc^2^)/3'
_refine_ls_weighting_scheme calc
_refine_ls_wR_factor_gt 0.0554
_refine_ls_wR_factor_ref 0.0555
_reflns_number_gt 815
_reflns_number_total 834
_reflns_threshold_expression >2sigma(I)
_cod_data_source_file b504753f.txt
_cod_data_source_block compound1
_cod_depositor_comments
;
The following automatic conversions were performed:
'_symmetry_cell_setting' value 'Hexagonal' changed to 'hexagonal'
according to '/home/saulius/struct/CIF-dictionaries/cif_core.dic'
dictionary named 'cif_core.dic' version 2.4.1 from 2010-06-29.

Automatic conversion script
Id: cif_fix_enum 1527 2010-12-29 10:47:43Z saulius 
;
_cod_original_sg_symbol_H-M 'P6(3) '
_cod_database_code 7203794

loop_
_symmetry_equiv_pos_as_xyz
'x, y, z'
'-y, x-y, z'
'-x+y, -x, z'
'-x, -y, z+1/2'
'y, -x+y, z+1/2'
'x-y, x, z+1/2'

loop_
_atom_site_label
_atom_site_type_symbol
_atom_site_fract_x
_atom_site_fract_y
_atom_site_fract_z
_atom_site_U_iso_or_equiv
_atom_site_adp_type
_atom_site_occupancy
_atom_site_symmetry_multiplicity
_atom_site_calc_flag
_atom_site_refinement_flags
_atom_site_disorder_assembly
_atom_site_disorder_group
P1 P 0.3333 0.6667 0.17752(7) 0.01205(13) Uani 1 3 d S . .
S1 S 0.3333 0.6667 0.45290(5) 0.01680(15) Uani 1 3 d S . .
N2 N 0.11836(14) 0.53718(13) -0.09468(17) 0.0195(2) Uani 1 1 d . . .
N1 N 0.15545(12) 0.50733(13) 0.09204(16) 0.0153(2) Uani 1 1 d . . .
C1 C 0.10742(17) 0.33238(15) 0.1359(2) 0.0221(3) Uani 1 1 d . . .
H1A H -0.0154 0.2600 0.1229 0.033 Uiso 1 1 calc R . .
H1B H 0.1409 0.3259 0.2653 0.033 Uiso 1 1 calc R . .
H1C H 0.1646 0.2939 0.0489 0.033 Uiso 1 1 calc R . .
H1 H 0.1600(19) 0.5004(18) -0.181(3) 0.019(4) Uiso 1 1 d . . .
H2 H 0.012(3) 0.485(3) -0.098(3) 0.030(4) Uiso 1 1 d . . .

loop_
_atom_site_aniso_label
_atom_site_aniso_U_11
_atom_site_aniso_U_22
_atom_site_aniso_U_33
_atom_site_aniso_U_23
_atom_site_aniso_U_13
_atom_site_aniso_U_12
P1 0.01303(17) 0.01303(17) 0.0101(3) 0.000 0.000 0.00652(9)
S1 0.0202(2) 0.0202(2) 0.0100(3) 0.000 0.000 0.01009(10)
N2 0.0189(5) 0.0235(5) 0.0137(5) -0.0012(4) -0.0053(4) 0.0088(4)
N1 0.0157(4) 0.0146(4) 0.0133(5) -0.0001(4) -0.0016(4) 0.0058(4)
C1 0.0242(6) 0.0158(5) 0.0227(6) 0.0001(5) 0.0000(5) 0.0073(5)

loop_
_atom_type_symbol
_atom_type_description
_atom_type_scat_dispersion_real
_atom_type_scat_dispersion_imag
_atom_type_scat_source
C C 0.0033 0.0016 'International Tables Vol C Tables 4.2.6.8 and 6.1.1.4'
H H 0.0000 0.0000 'International Tables Vol C Tables 4.2.6.8 and 6.1.1.4'
N N 0.0061 0.0033 'International Tables Vol C Tables 4.2.6.8 and 6.1.1.4'
P P 0.1023 0.0942 'International Tables Vol C Tables 4.2.6.8 and 6.1.1.4'
S S 0.1246 0.1234 'International Tables Vol C Tables 4.2.6.8 and 6.1.1.4'

loop_
_geom_angle_atom_site_label_1
_geom_angle_atom_site_label_2
_geom_angle_atom_site_label_3
_geom_angle
_geom_angle_site_symmetry_1
_geom_angle_site_symmetry_3
_geom_angle_publ_flag
N1 P1 N1 107.40(5) 3_565 2_665 ?
N1 P1 N1 107.40(5) 3_565 . ?
N1 P1 N1 107.39(5) 2_665 . ?
N1 P1 S1 111.47(4) 3_565 . ?
N1 P1 S1 111.47(4) 2_665 . ?
N1 P1 S1 111.48(4) . . ?
N2 N1 C1 115.84(10) . . ?
N2 N1 P1 113.21(8) . . ?
C1 N1 P1 120.39(8) . . ?

loop_
_geom_bond_atom_site_label_1
_geom_bond_atom_site_label_2
_geom_bond_distance
_geom_bond_site_symmetry_2
_geom_bond_publ_flag
P1 N1 1.6601(10) 3_565 ?
P1 N1 1.6602(10) 2_665 ?
P1 N1 1.6602(10) . ?
P1 S1 1.9580(6) . ?
N2 N1 1.4294(15) . ?
N1 C1 1.4617(15) . ?
